data_7713266
loop_
_publ_author_name
'Gruden, Evelin'
'Prin&#x10d;i&#x10d;, Gri&#x161;a Grigorij'
'Ho&#x10d;evar, Jan'
'Iskra, Jernej'
'Kv&#xed;&#x10d;ala, Jaroslav'
'Tav&#x10d;ar, Ga&#x161;per'

_publ_section_title
;
 From cyclic (alkyl)(amino)carbene (CAAC) precursors to fluorinating
 reagents. Experimental and theoretical study.
;
_journal_name_full 'Dalton transactions (Cambridge, England : 2003)'
_journal_paper_doi 10.1039/d3dt01476b
_journal_year 2023
_chemical_formula_moiety '3(F H), 2(F3 H2), 2(C20 H32 N)'
_chemical_formula_sum 'C40 H71 F9 N2'
_chemical_formula_weight 750.98
_chemical_properties_physical Moisture-sensitive,Heat-sensitive
_space_group_crystal_system monoclinic
_space_group_IT_number 14
_space_group_name_Hall '-P 2yn'
_space_group_name_H-M_alt 'P 1 21/n 1'
_atom_sites_solution_hydrogens mixed
_audit_creation_date 2023-04-11
_audit_creation_method
;
Olex2 1.5
(compiled 2023.03.06 svn.rbb2c1857 for OlexSys, GUI svn.r6748)
;
_audit_update_record
;
2023-05-16 deposited with the CCDC.	2023-06-20 downloaded from the CCDC.
;
_cell_angle_alpha 90
_cell_angle_beta 90.3955(14)
_cell_angle_gamma 90
_cell_formula_units_Z 4
_cell_length_a 10.90751(18)
_cell_length_b 31.7144(5)
_cell_length_c 12.95482(18)
_cell_measurement_reflns_used 11730
_cell_measurement_temperature 150.00(10)
_cell_measurement_theta_max 72.1580
_cell_measurement_theta_min 3.6290
_cell_volume 4481.29(12)
_computing_cell_refinement 'CrysAlisPro 1.171.39.46 (Rigaku OD, 2018)'
_computing_data_collection 'CrysAlisPro 1.171.39.46 (Rigaku OD, 2018)'
_computing_data_reduction 'CrysAlisPro 1.171.39.46 (Rigaku OD, 2018)'
_computing_molecular_graphics 'Olex2 1.5 (Dolomanov et al., 2009)'
_computing_publication_material 'Olex2 1.5 (Dolomanov et al., 2009)'
_computing_structure_refinement 'SHELXL 2016/6 (Sheldrick, 2015)'
_diffrn_ambient_temperature 150.00
_diffrn_detector_area_resol_mean 10.6426
_diffrn_detector_type Atlas
_diffrn_measured_fraction_theta_full 1.000
_diffrn_measured_fraction_theta_max 0.979
_diffrn_measurement_details
;
List of Runs (angles in degrees, time in seconds):

  # Type    Start    End  Width  t~exp~   \w     \q     \k     \f   Frames
#--------------------------------------------------------------------------
  1  \w    -60.00   3.00   1.00   15.37    --  -41.11  47.00  61.00   63
  2  \w   -111.00 -33.00   1.00   15.37    --  -41.11 -73.00 101.00   78
  3  \w     68.00  94.00   1.00   61.47    --  103.58 -73.00 101.00   26
  4  \w    117.00 175.00   1.00   61.47    --  103.58  47.00  61.00   58
  5  \w     99.00 125.00   1.00   61.47    --  103.58 -73.00 101.00   26
  6  \w     72.00 117.00   1.00   61.47    --  103.58  73.00-129.00   45
  7  \w     54.00 130.00   1.00   61.47    --  103.58 -47.00 -87.00   76
  8  \w    -53.00 -27.00   1.00   15.37    --  -41.11  73.00-129.00   26
  9  \w    -21.00  22.00   1.00   15.37    --   41.11 -77.00-180.00   43
 10  \w    103.00 177.00   1.00   61.47    --  103.58  77.00 -90.00   74
 11  \w    105.00 131.00   1.00   61.47    --  103.58  77.00 -30.00   26
 12  \w    106.00 178.00   1.00   61.47    --  103.58  77.00 -60.00   72
 13  \w     39.00  98.00   1.00   15.37    --   41.23-133.00-137.00   59
 14  \w     61.00  87.00   1.00   61.47    --  103.58 178.00  60.00   26
 15  \w    107.00 133.00   1.00   61.47    --  103.58 178.00  60.00   26
 16  \w     41.00 101.00   1.00   61.47    --  103.58-111.00  90.00   60
 17  \w    -76.00 -51.00   1.00   15.37    --  -41.23 133.00 -69.00   25
 18  \w   -102.00 -24.00   1.00   15.37    --  -41.23 -38.00-150.00   78
 19  \w    -84.00 -27.00   1.00   15.37    --  -41.23 -38.00 -90.00   57
 20  \w    139.00 165.00   1.00   61.47    --  103.58  77.00   0.00   26
 21  \w     68.00 104.00   1.00   61.47    --  103.58-111.00  30.00   36
 22  \w     78.00 131.00   1.00   61.47    --  103.58  45.00  90.00   53
 23  \w    148.00 174.00   1.00   61.47    --  103.58  45.00  90.00   26
 24  \w     57.00 109.00   1.00   61.47    --  103.58-111.00-150.00   52
 25  \w     27.00  75.00   1.00   61.47    --  103.58 -94.00 120.00   48
 26  \w     78.00 109.00   1.00   61.47    --  103.58-111.00 -60.00   31
 27  \w     99.00 175.00   1.00   61.47    --  103.58  61.00-180.00   76
 28  \w     73.00 123.00   1.00   61.47    --  103.58 -61.00-180.00   50
 29  \w     84.00 109.00   1.00   61.47    --  103.58-111.00  90.00   25
 30  \w     31.00  57.00   1.00   61.47    --  103.58 -61.00 -60.00   26
;
_diffrn_measurement_device 'four-circle diffractometer'
_diffrn_measurement_device_type 'New Gemini, Dual, Cu at home/near, Atlas'
_diffrn_measurement_method '\w scans'
_diffrn_radiation_type CuK\a
_diffrn_radiation_wavelength 1.54184
_diffrn_reflns_av_R_equivalents 0.0343
_diffrn_reflns_av_unetI/netI 0.0250
_diffrn_reflns_Laue_measured_fraction_full 1.000
_diffrn_reflns_Laue_measured_fraction_max 0.979
_diffrn_reflns_limit_h_max 13
_diffrn_reflns_limit_h_min -12
_diffrn_reflns_limit_k_max 38
_diffrn_reflns_limit_k_min -39
_diffrn_reflns_limit_l_max 14
_diffrn_reflns_limit_l_min -15
_diffrn_reflns_number 38097
_diffrn_reflns_point_group_measured_fraction_full 1.000
_diffrn_reflns_point_group_measured_fraction_max 0.979
_diffrn_reflns_theta_full 70.000
_diffrn_reflns_theta_max 72.376
_diffrn_reflns_theta_min 2.787
_exptl_absorpt_coefficient_mu 0.756
_exptl_absorpt_correction_T_max 0.917
_exptl_absorpt_correction_T_min 0.872
_exptl_absorpt_correction_type analytical
_exptl_absorpt_process_details
;
CrysAlisPro 1.171.39.46 (Rigaku Oxford Diffraction, 2018)
Analytical numeric absorption correction using a multifaceted crystal
			model based on expressions derived by R.C. Clark & J.S. Reid.
(Clark, R. C. & Reid, J. S. (1995). Acta Cryst. A51, 887-897)
Empirical absorption correction using spherical harmonics,
 implemented in SCALE3 ABSPACK scaling algorithm.
;
_exptl_crystal_colour 'dull light colourless'
_exptl_crystal_colour_lustre dull
_exptl_crystal_colour_modifier light
_exptl_crystal_colour_primary colourless
_exptl_crystal_density_diffrn 1.113
_exptl_crystal_description block
_exptl_crystal_F_000 1624
_exptl_crystal_recrystallization_method 'Re-crystallisation from solvent: HF'
_exptl_crystal_size_max 0.344
_exptl_crystal_size_mid 0.288
_exptl_crystal_size_min 0.216
_refine_diff_density_max 0.414
_refine_diff_density_min -0.292
_refine_diff_density_rms 0.041
_refine_ls_extinction_method none
_refine_ls_goodness_of_fit_ref 1.038
_refine_ls_hydrogen_treatment mixed
_refine_ls_matrix_type full
_refine_ls_number_parameters 518
_refine_ls_number_reflns 8757
_refine_ls_number_restraints 0
_refine_ls_restrained_S_all 1.038
_refine_ls_R_factor_all 0.0775
_refine_ls_R_factor_gt 0.0607
_refine_ls_shift/su_max 0.000
_refine_ls_shift/su_mean 0.000
_refine_ls_structure_factor_coef Fsqd
_refine_ls_weighting_details 'w=1/[\s^2^(Fo^2^)+(0.0885P)^2^+1.6771P] where P=(Fo^2^+2Fc^2^)/3'
_refine_ls_weighting_scheme calc
_refine_ls_wR_factor_gt 0.1666
_refine_ls_wR_factor_ref 0.1811
_reflns_Friedel_coverage 0.000
_reflns_number_gt 6680
_reflns_number_total 8757
_reflns_threshold_expression 'I > 2\s(I)'
_cod_data_source_file d3dt01476b2.cif
_cod_data_source_block exp_773
_cod_original_cell_volume 4481.30(12)
_cod_database_code 7713266
_shelx_shelxl_version_number 2016/6
_shelx_space_group_comment
;
The symmetry employed for this shelxl refinement is uniquely defined
by the following loop, which should always be used as a source of
symmetry information in preference to the above space-group names.
They are only intended as comments.
;
_olex2_refinement_description
;
1. Twinned data refinement
 Scales: 0.9812(5)
 0.0188(5)
2. Fixed Uiso
 At 1.2 times of:
  All C(H) groups, {H7A,H7B,H7C} of C7, All C(H,H) groups
 At 1.5 times of:
  {H21A,H21B,H21C} of C21, {H27A,H27B,H27C} of C27, {H29A,H29B,H29C} of C29,
  {H17A,H17B,H17C} of C17, {H26A,H26B,H26C} of C26, {H28A,H28B,H28C} of C28,
  {H18A,H18B,H18C} of C18, {H20A,H20B,H20C} of C20, {H37A,H37B,H37C} of C37,
  {H38A,H38B,H38C} of C38, {H41A,H41B,H41C} of C41, {H40A,H40B,H40C} of C40,
  {H8A,H8B,H8C} of C8, {H6A,H6B,H6C} of C6, {H9A,H9B,H9C} of C9
3. Others
 Sof(F1B)=Sof(F2B)=1-FVAR(1)
 Sof(F1A)=Sof(F2A)=FVAR(1)
 Fixed X: H23(0.71897) H1A(0.78908)
 Fixed Y: H23(0.53831) H1A(0.27568)
 Fixed Z: H23(0.91218) H1A(0.20184)
4.a Ternary CH refined with riding coordinates:
 C16(H16), C19(H19), C36(H36), C39(H39)
4.b Secondary CH2 refined with riding coordinates:
 C4(H4A,H4B), C24(H24A,H24B)
4.c Aromatic/amide H refined with riding coordinates:
 C2(H2), C12(H12), C13(H13), C14(H14), C22(H22), C32(H32), C33(H33), C34(H34)
4.d Idealised Me refined as rotating group:
 C6(H6A,H6B,H6C), C7(H7A,H7B,H7C), C8(H8A,H8B,H8C), C9(H9A,H9B,H9C), C17(H17A,
 H17B,H17C), C18(H18A,H18B,H18C), C20(H20A,H20B,H20C), C21(H21A,H21B,H21C),
 C26(H26A,H26B,H26C), C27(H27A,H27B,H27C), C28(H28A,H28B,H28C), C29(H29A,H29B,
 H29C), C37(H37A,H37B,H37C), C38(H38A,H38B,H38C), C40(H40A,H40B,H40C), C41(H41A,
 H41B,H41C)
;
_olex2_submission_special_instructions 'No special instructions were received'
_oxdiff_exptl_absorpt_empirical_details
;
Empirical correction (ABSPACK) includes:
- Absorption correction using spherical harmonics
- Frame scaling
;

loop_
_space_group_symop_operation_xyz
'x, y, z'
'-x+1/2, y+1/2, -z+1/2'
'-x, -y, -z'
'x-1/2, -y-1/2, z-1/2'

loop_
_atom_site_label
_atom_site_type_symbol
_atom_site_fract_x
_atom_site_fract_y
_atom_site_fract_z
_atom_site_U_iso_or_equiv
_atom_site_adp_type
_atom_site_occupancy
_atom_site_site_symmetry_order
_atom_site_calc_flag
_atom_site_refinement_flags_posn
_atom_site_refinement_flags_adp
_atom_site_refinement_flags_occupancy
_atom_site_disorder_assembly
_atom_site_disorder_group
F4 F 0.8203(2) 0.24650(8) 0.42727(16) 0.1061(7) Uani 1 1 d . . . . .
H4 H 0.751(6) 0.2637(17) 0.405(4) 0.16(2) Uiso 1 1 d . . . . .
F22 F 0.7897(3) 0.61860(7) 0.83040(19) 0.1171(8) Uani 1 1 d . . . . .
H22A H 0.769(6) 0.594(2) 0.874(5) 0.18(2) Uiso 1 1 d . . . . .
F23 F 0.75206(19) 0.57225(6) 0.96044(14) 0.0849(5) Uani 1 1 d . . . . .
H23 H 0.718970 0.538310 0.912180 0.21(3) Uiso 1 1 d . . . . .
F25 F 0.6785(2) 0.50602(6) 0.89957(16) 0.1018(7) Uani 1 1 d . . . . .
F24 F 0.85227(18) 0.56668(6) 0.12611(14) 0.0814(5) Uani 1 1 d . . . . .
H24 H 0.820(4) 0.5701(13) 0.069(3) 0.105(14) Uiso 1 1 d . . . . .
F1A F 0.8261(13) 0.2802(4) 0.1373(9) 0.097(3) Uani 0.39(3) 1 d . . P A 1
H1A H 0.789080 0.275680 0.201840 0.16(2) Uiso 1 1 d . . . . .
F1B F 0.8043(11) 0.2576(10) 0.1356(6) 0.149(6) Uani 0.61(3) 1 d . . P A 2
F2A F 0.7509(8) 0.2938(4) 0.2963(8) 0.080(4) Uani 0.39(3) 1 d . . P A 1
H2A H 0.654(5) 0.3072(15) 0.279(3) 0.114(13) Uiso 1 1 d . . . . .
F2B F 0.726(2) 0.2780(8) 0.2892(8) 0.176(5) Uani 0.61(3) 1 d . . P A 2
F3 F 0.5612(3) 0.32250(12) 0.2794(2) 0.1559(12) Uani 1 1 d . . . . .
F21 F 0.90796(18) 0.59895(6) 0.68085(15) 0.0811(5) Uani 1 1 d . . . . .
H21 H 0.850(6) 0.6043(19) 0.722(5) 0.17(2) Uiso 1 1 d . . . . .
N1 N 0.71144(16) 0.27974(5) 0.84779(13) 0.0448(4) Uani 1 1 d . . . . .
C2 C 0.7126(2) 0.25520(7) 0.92554(18) 0.0508(5) Uani 1 1 d . . . . .
H2 H 0.729164 0.264773 0.993704 0.061 Uiso 1 1 calc R U . . .
C3 C 0.6858(2) 0.21034(8) 0.9009(2) 0.0640(7) Uani 1 1 d . . . . .
C4 C 0.6451(4) 0.21289(9) 0.7880(3) 0.0835(9) Uani 1 1 d . . . . .
H4A H 0.554970 0.209698 0.782521 0.100 Uiso 1 1 calc R U . . .
H4B H 0.683970 0.190071 0.747608 0.100 Uiso 1 1 calc R U . . .
C5 C 0.6842(3) 0.25605(7) 0.74609(19) 0.0602(6) Uani 1 1 d . . . . .
C6 C 0.5848(3) 0.19390(11) 0.9714(3) 0.0953(11) Uani 1 1 d . . . . .
H6A H 0.511576 0.211561 0.963514 0.143 Uiso 1 1 calc R U . . .
H6B H 0.613153 0.194817 1.043262 0.143 Uiso 1 1 calc R U . . .
H6C H 0.564773 0.164761 0.952498 0.143 Uiso 1 1 calc R U . . .
C7 C 0.8022(3) 0.18426(10) 0.9184(3) 0.0907(10) Uani 1 1 d . . . . .
H7A H 0.868251 0.195396 0.875289 0.109 Uiso 1 1 calc R U . . .
H7B H 0.786315 0.154800 0.899799 0.109 Uiso 1 1 calc R U . . .
H7C H 0.826664 0.185892 0.991206 0.109 Uiso 1 1 calc R U . . .
C8 C 0.7997(4) 0.25520(10) 0.6815(2) 0.0817(9) Uani 1 1 d . . . . .
H8A H 0.864075 0.239687 0.718582 0.122 Uiso 1 1 calc R U . . .
H8B H 0.827310 0.284133 0.668741 0.122 Uiso 1 1 calc R U . . .
H8C H 0.782466 0.241233 0.615518 0.122 Uiso 1 1 calc R U . . .
C9 C 0.5807(4) 0.27783(10) 0.6875(3) 0.0871(10) Uani 1 1 d . . . . .
H9A H 0.604372 0.306978 0.672271 0.131 Uiso 1 1 calc R U . . .
H9B H 0.506513 0.277777 0.729681 0.131 Uiso 1 1 calc R U . . .
H9C H 0.564684 0.262772 0.622725 0.131 Uiso 1 1 calc R U . . .
C10 C 0.73403(19) 0.32489(6) 0.85345(14) 0.0412(4) Uani 1 1 d . . . . .
C11 C 0.6333(2) 0.35161(7) 0.86776(15) 0.0459(5) Uani 1 1 d . . . . .
C12 C 0.6570(2) 0.39468(7) 0.86557(16) 0.0530(5) Uani 1 1 d . . . . .
H12 H 0.590975 0.413912 0.873682 0.064 Uiso 1 1 calc R U . . .
C13 C 0.7736(2) 0.41016(7) 0.85196(16) 0.0550(6) Uani 1 1 d . . . . .
H13 H 0.786638 0.439708 0.847177 0.066 Uiso 1 1 calc R U . . .
C14 C 0.8711(2) 0.38303(7) 0.84528(16) 0.0520(5) Uani 1 1 d . . . . .
H14 H 0.951584 0.394203 0.839377 0.062 Uiso 1 1 calc R U . . .
C15 C 0.85492(19) 0.33948(7) 0.84694(15) 0.0452(5) Uani 1 1 d . . . . .
C16 C 0.5071(2) 0.33587(8) 0.8954(2) 0.0599(6) Uani 1 1 d . . . . .
H16 H 0.504613 0.304901 0.880979 0.072 Uiso 1 1 calc R U . . .
C17 C 0.4057(3) 0.35664(12) 0.8316(3) 0.0878(10) Uani 1 1 d . . . . .
H17A H 0.420888 0.351895 0.758075 0.132 Uiso 1 1 calc R U . . .
H17B H 0.404652 0.386999 0.845663 0.132 Uiso 1 1 calc R U . . .
H17C H 0.326421 0.344359 0.850228 0.132 Uiso 1 1 calc R U . . .
C18 C 0.4848(3) 0.34214(12) 1.0120(2) 0.0826(9) Uani 1 1 d . . . . .
H18A H 0.486199 0.372317 1.028256 0.124 Uiso 1 1 calc R U . . .
H18B H 0.549274 0.327727 1.051519 0.124 Uiso 1 1 calc R U . . .
H18C H 0.404773 0.330352 1.030255 0.124 Uiso 1 1 calc R U . . .
C19 C 0.9663(2) 0.31077(9) 0.85187(19) 0.0570(6) Uani 1 1 d . . . . .
H19 H 0.938270 0.280998 0.842284 0.068 Uiso 1 1 calc R U . . .
C20 C 1.0586(3) 0.32118(13) 0.7670(3) 0.0861(9) Uani 1 1 d . . . . .
H20A H 1.124718 0.300266 0.767778 0.129 Uiso 1 1 calc R U . . .
H20B H 1.092995 0.349307 0.779146 0.129 Uiso 1 1 calc R U . . .
H20C H 1.017065 0.320643 0.699651 0.129 Uiso 1 1 calc R U . . .
C21 C 1.0293(3) 0.31443(11) 0.9583(2) 0.0757(8) Uani 1 1 d . . . . .
H21A H 0.971052 0.306619 1.012363 0.114 Uiso 1 1 calc R U . . .
H21B H 1.056628 0.343534 0.969248 0.114 Uiso 1 1 calc R U . . .
H21C H 1.100149 0.295465 0.961148 0.114 Uiso 1 1 calc R U . . .
N21 N 0.25873(14) 0.54122(5) 0.68704(11) 0.0367(3) Uani 1 1 d . . . . .
C22 C 0.16429(18) 0.55745(6) 0.72802(14) 0.0402(4) Uani 1 1 d . . . . .
H22 H 0.091145 0.562887 0.690072 0.048 Uiso 1 1 calc R U . . .
C23 C 0.1769(2) 0.56729(7) 0.83988(15) 0.0488(5) Uani 1 1 d . . . . .
C24 C 0.3034(3) 0.54867(11) 0.86527(18) 0.0733(8) Uani 1 1 d . . . . .
H24A H 0.294244 0.523561 0.909955 0.088 Uiso 1 1 calc R U . . .
H24B H 0.353791 0.569740 0.902700 0.088 Uiso 1 1 calc R U . . .
C25 C 0.36656(19) 0.53624(7) 0.76375(15) 0.0450(5) Uani 1 1 d . . . . .
C26 C 0.0749(3) 0.54511(10) 0.89925(18) 0.0688(7) Uani 1 1 d . . . . .
H26A H -0.004727 0.556596 0.877869 0.103 Uiso 1 1 calc R U . . .
H26B H 0.086807 0.549696 0.973457 0.103 Uiso 1 1 calc R U . . .
H26C H 0.077215 0.514814 0.884504 0.103 Uiso 1 1 calc R U . . .
C27 C 0.1689(3) 0.61502(8) 0.85423(19) 0.0701(7) Uani 1 1 d . . . . .
H27A H 0.231724 0.628785 0.812302 0.105 Uiso 1 1 calc R U . . .
H27B H 0.182266 0.622015 0.927129 0.105 Uiso 1 1 calc R U . . .
H27C H 0.087586 0.624879 0.832471 0.105 Uiso 1 1 calc R U . . .
C28 C 0.4113(2) 0.49114(8) 0.7655(2) 0.0566(6) Uani 1 1 d . . . . .
H28A H 0.345586 0.472676 0.789971 0.085 Uiso 1 1 calc R U . . .
H28B H 0.482275 0.488837 0.811984 0.085 Uiso 1 1 calc R U . . .
H28C H 0.435108 0.482657 0.695718 0.085 Uiso 1 1 calc R U . . .
C29 C 0.4695(2) 0.56545(8) 0.7324(2) 0.0567(6) Uani 1 1 d . . . . .
H29A H 0.496362 0.558293 0.662559 0.085 Uiso 1 1 calc R U . . .
H29B H 0.538369 0.562300 0.780756 0.085 Uiso 1 1 calc R U . . .
H29C H 0.440319 0.594673 0.733662 0.085 Uiso 1 1 calc R U . . .
C30 C 0.26459(16) 0.52950(6) 0.57798(13) 0.0359(4) Uani 1 1 d . . . . .
C31 C 0.29840(17) 0.56040(7) 0.50635(14) 0.0406(4) Uani 1 1 d . . . . .
C32 C 0.30715(19) 0.54753(8) 0.40372(16) 0.0487(5) Uani 1 1 d . . . . .
H32 H 0.330662 0.567453 0.352812 0.058 Uiso 1 1 calc R U . . .
C33 C 0.2827(2) 0.50693(8) 0.37457(15) 0.0533(5) Uani 1 1 d . . . . .
H33 H 0.292397 0.498795 0.304527 0.064 Uiso 1 1 calc R U . . .
C34 C 0.2440(2) 0.47765(7) 0.44637(16) 0.0500(5) Uani 1 1 d . . . . .
H34 H 0.224822 0.449823 0.424500 0.060 Uiso 1 1 calc R U . . .
C35 C 0.23271(18) 0.48826(6) 0.55048(15) 0.0413(4) Uani 1 1 d . . . . .
C36 C 0.3144(2) 0.60663(7) 0.53218(16) 0.0485(5) Uani 1 1 d . . . . .
H36 H 0.314990 0.609509 0.609049 0.058 Uiso 1 1 calc R U . . .
C37 C 0.4350(3) 0.62442(10) 0.4916(2) 0.0710(7) Uani 1 1 d . . . . .
H37A H 0.503582 0.607829 0.519196 0.107 Uiso 1 1 calc R U . . .
H37B H 0.443674 0.653842 0.513626 0.107 Uiso 1 1 calc R U . . .
H37C H 0.435093 0.623005 0.416062 0.107 Uiso 1 1 calc R U . . .
C38 C 0.2051(3) 0.63191(8) 0.4898(2) 0.0618(6) Uani 1 1 d . . . . .
H38A H 0.200968 0.628760 0.414568 0.093 Uiso 1 1 calc R U . . .
H38B H 0.215562 0.661761 0.507295 0.093 Uiso 1 1 calc R U . . .
H38C H 0.129168 0.621353 0.520344 0.093 Uiso 1 1 calc R U . . .
C39 C 0.1768(2) 0.45681(7) 0.62458(16) 0.0476(5) Uani 1 1 d . . . . .
H39 H 0.188758 0.467765 0.696326 0.057 Uiso 1 1 calc R U . . .
C40 C 0.2388(3) 0.41368(8) 0.6178(2) 0.0732(8) Uani 1 1 d . . . . .
H40A H 0.222398 0.401248 0.549828 0.110 Uiso 1 1 calc R U . . .
H40B H 0.206378 0.395149 0.671617 0.110 Uiso 1 1 calc R U . . .
H40C H 0.327489 0.416987 0.627552 0.110 Uiso 1 1 calc R U . . .
C41 C 0.0390(3) 0.45336(11) 0.6039(2) 0.0795(9) Uani 1 1 d . . . . .
H41A H 0.000886 0.481106 0.612428 0.119 Uiso 1 1 calc R U . . .
H41B H 0.002773 0.433402 0.652686 0.119 Uiso 1 1 calc R U . . .
H41C H 0.025068 0.443353 0.533172 0.119 Uiso 1 1 calc R U . . .

loop_
_atom_site_aniso_label
_atom_site_aniso_U_11
_atom_site_aniso_U_22
_atom_site_aniso_U_33
_atom_site_aniso_U_23
_atom_site_aniso_U_13
_atom_site_aniso_U_12
F4 0.1167(17) 0.1225(17) 0.0792(13) 0.0093(11) -0.0016(11) 0.0089(14)
F22 0.154(2) 0.0862(14) 0.1118(17) 0.0246(12) 0.0483(15) 0.0281(13)
F23 0.1059(13) 0.0801(11) 0.0685(10) -0.0001(8) -0.0045(9) -0.0088(9)
F25 0.1376(18) 0.0808(12) 0.0863(12) -0.0040(9) -0.0447(12) 0.0036(11)
F24 0.0908(12) 0.0932(12) 0.0603(10) 0.0011(8) -0.0006(9) -0.0253(9)
F1A 0.107(5) 0.118(7) 0.065(4) 0.005(4) 0.014(3) 0.004(4)
F1B 0.119(5) 0.270(17) 0.056(2) 0.021(5) -0.002(3) 0.036(8)
F2A 0.083(6) 0.095(5) 0.062(4) 0.013(3) -0.004(2) -0.008(4)
F2B 0.279(12) 0.163(11) 0.087(4) 0.022(5) 0.019(6) 0.091(8)
F3 0.146(3) 0.204(3) 0.118(2) -0.012(2) 0.0079(18) 0.051(2)
F21 0.0786(11) 0.0872(12) 0.0774(11) -0.0133(9) -0.0093(9) 0.0134(9)
N1 0.0474(9) 0.0419(9) 0.0452(9) 0.0073(7) 0.0049(7) 0.0020(7)
C2 0.0446(11) 0.0528(12) 0.0551(12) 0.0159(10) 0.0117(9) 0.0066(9)
C3 0.0614(14) 0.0473(13) 0.0837(18) 0.0219(12) 0.0135(13) 0.0047(10)
C4 0.118(3) 0.0463(14) 0.086(2) 0.0052(13) -0.0054(18) -0.0090(15)
C5 0.0859(17) 0.0406(11) 0.0542(13) -0.0019(10) -0.0034(12) -0.0028(11)
C6 0.086(2) 0.077(2) 0.124(3) 0.0294(19) 0.032(2) -0.0127(16)
C7 0.081(2) 0.0616(17) 0.129(3) 0.0204(18) 0.0045(19) 0.0175(15)
C8 0.117(3) 0.0785(19) 0.0500(14) -0.0115(13) 0.0130(15) -0.0036(17)
C9 0.121(3) 0.0624(17) 0.0769(19) -0.0103(14) -0.0400(18) -0.0003(16)
C10 0.0500(11) 0.0410(10) 0.0327(9) 0.0066(7) 0.0023(8) -0.0003(8)
C11 0.0499(11) 0.0490(11) 0.0388(10) 0.0041(8) -0.0028(8) 0.0055(9)
C12 0.0711(14) 0.0455(11) 0.0423(11) 0.0023(9) -0.0067(10) 0.0129(10)
C13 0.0835(17) 0.0431(11) 0.0381(10) 0.0058(8) -0.0097(10) -0.0096(11)
C14 0.0631(13) 0.0570(13) 0.0357(10) 0.0061(9) -0.0006(9) -0.0149(10)
C15 0.0497(11) 0.0554(12) 0.0307(9) 0.0039(8) 0.0048(8) -0.0034(9)
C16 0.0480(12) 0.0647(15) 0.0669(15) 0.0058(12) 0.0024(11) 0.0073(10)
C17 0.0583(16) 0.096(2) 0.109(3) 0.0145(19) -0.0139(16) 0.0150(15)
C18 0.0646(17) 0.108(2) 0.0755(19) -0.0033(17) 0.0221(14) -0.0033(16)
C19 0.0465(12) 0.0711(15) 0.0534(13) 0.0052(11) 0.0100(10) 0.0024(10)
C20 0.0623(16) 0.126(3) 0.0704(18) 0.0087(18) 0.0258(14) 0.0013(17)
C21 0.0603(15) 0.103(2) 0.0639(16) 0.0104(15) -0.0024(12) 0.0180(14)
N21 0.0393(8) 0.0430(8) 0.0277(7) 0.0015(6) 0.0022(6) 0.0016(6)
C22 0.0428(10) 0.0470(10) 0.0310(9) 0.0013(8) 0.0039(7) 0.0033(8)
C23 0.0582(12) 0.0599(13) 0.0284(9) -0.0038(8) 0.0055(8) 0.0040(10)
C24 0.0704(16) 0.116(2) 0.0338(11) -0.0063(13) -0.0037(10) 0.0189(15)
C25 0.0458(10) 0.0577(12) 0.0314(9) 0.0019(8) -0.0054(8) 0.0022(9)
C26 0.0885(19) 0.0814(18) 0.0368(11) -0.0024(11) 0.0175(12) -0.0092(14)
C27 0.105(2) 0.0616(15) 0.0434(12) -0.0098(11) 0.0037(13) 0.0000(14)
C28 0.0493(12) 0.0579(13) 0.0622(14) 0.0130(11) -0.0136(10) -0.0004(10)
C29 0.0512(12) 0.0591(13) 0.0595(14) 0.0082(10) -0.0160(10) -0.0072(10)
C30 0.0335(8) 0.0473(10) 0.0270(8) 0.0001(7) 0.0043(6) 0.0050(7)
C31 0.0345(9) 0.0530(11) 0.0344(9) 0.0058(8) 0.0045(7) 0.0028(8)
C32 0.0475(11) 0.0653(14) 0.0336(10) 0.0078(9) 0.0101(8) 0.0060(9)
C33 0.0577(13) 0.0730(15) 0.0292(9) -0.0044(9) 0.0087(9) 0.0133(11)
C34 0.0588(12) 0.0528(12) 0.0386(11) -0.0100(9) 0.0008(9) 0.0086(10)
C35 0.0402(10) 0.0486(11) 0.0350(9) -0.0004(8) 0.0025(7) 0.0061(8)
C36 0.0519(11) 0.0519(12) 0.0416(10) 0.0096(9) -0.0009(9) -0.0061(9)
C37 0.0662(16) 0.0775(17) 0.0694(16) 0.0187(13) 0.0022(13) -0.0214(13)
C38 0.0703(15) 0.0477(12) 0.0674(15) 0.0050(11) -0.0099(12) 0.0035(11)
C39 0.0536(12) 0.0487(11) 0.0406(10) 0.0024(9) -0.0006(9) -0.0042(9)
C40 0.108(2) 0.0498(14) 0.0616(15) 0.0044(11) 0.0041(15) 0.0042(14)
C41 0.0631(16) 0.098(2) 0.0771(18) 0.0318(16) -0.0108(13) -0.0270(15)

loop_
_atom_type_symbol
_atom_type_description
_atom_type_scat_dispersion_real
_atom_type_scat_dispersion_imag
_atom_type_scat_source
C C 0.0181 0.0091 'International Tables Vol C Tables 4.2.6.8 and 6.1.1.4'
H H 0.0000 0.0000 'International Tables Vol C Tables 4.2.6.8 and 6.1.1.4'
F F 0.0727 0.0534 'International Tables Vol C Tables 4.2.6.8 and 6.1.1.4'
N N 0.0311 0.0180 'International Tables Vol C Tables 4.2.6.8 and 6.1.1.4'

loop_
_exptl_crystal_face_index_h
_exptl_crystal_face_index_k
_exptl_crystal_face_index_l
_exptl_crystal_face_perp_dist
4 2 -7 0.1239
5 14 -1 0.1323
3 16 3 0.1501
-4 -3 6 0.0899
-5 -14 1 0.0838
3 -18 1 0.1284
3 -2 8 0.1401
-3 19 0 0.1233
-1 -6 -8 0.1745
-3 10 -6 0.1509
-2 -17 4 0.1136
1 20 -1 0.1164
2 15 -6 0.1411
5 -2 -6 0.1249
6 8 -1 0.1344
7 -5 0 0.1247
6 4 5 0.1609
-7 6 0 0.1423
-1 20 -2 0.1106

loop_
_geom_angle_atom_site_label_1
_geom_angle_atom_site_label_2
_geom_angle_atom_site_label_3
_geom_angle
_geom_angle_site_symmetry_1
_geom_angle_site_symmetry_3
_geom_angle_publ_flag
H22A F23 H23 94.0 . . ?
H1A F2A H2A 105(2) . . ?
H1A F2B H2A 107(2) . . ?
C2 N1 C5 112.25(19) . . ?
C2 N1 C10 124.14(19) . . ?
C10 N1 C5 123.61(16) . . ?
N1 C2 H2 122.8 . . ?
N1 C2 C3 114.5(2) . . ?
C3 C2 H2 122.8 . . ?
C2 C3 C4 102.13(19) . . ?
C2 C3 C6 109.9(2) . . ?
C2 C3 C7 108.9(2) . . ?
C4 C3 C7 113.9(3) . . ?
C6 C3 C4 112.6(3) . . ?
C6 C3 C7 109.2(2) . . ?
C3 C4 H4A 110.1 . . ?
C3 C4 H4B 110.1 . . ?
C3 C4 C5 107.8(2) . . ?
H4A C4 H4B 108.5 . . ?
C5 C4 H4A 110.1 . . ?
C5 C4 H4B 110.1 . . ?
C4 C5 N1 100.7(2) . . ?
C8 C5 N1 108.9(2) . . ?
C8 C5 C4 114.4(3) . . ?
C8 C5 C9 110.4(3) . . ?
C9 C5 N1 110.0(2) . . ?
C9 C5 C4 112.0(3) . . ?
C3 C6 H6A 109.5 . . ?
C3 C6 H6B 109.5 . . ?
C3 C6 H6C 109.5 . . ?
H6A C6 H6B 109.5 . . ?
H6A C6 H6C 109.5 . . ?
H6B C6 H6C 109.5 . . ?
C3 C7 H7A 109.5 . . ?
C3 C7 H7B 109.5 . . ?
C3 C7 H7C 109.5 . . ?
H7A C7 H7B 109.5 . . ?
H7A C7 H7C 109.5 . . ?
H7B C7 H7C 109.5 . . ?
C5 C8 H8A 109.5 . . ?
C5 C8 H8B 109.5 . . ?
C5 C8 H8C 109.5 . . ?
H8A C8 H8B 109.5 . . ?
H8A C8 H8C 109.5 . . ?
H8B C8 H8C 109.5 . . ?
C5 C9 H9A 109.5 . . ?
C5 C9 H9B 109.5 . . ?
C5 C9 H9C 109.5 . . ?
H9A C9 H9B 109.5 . . ?
H9A C9 H9C 109.5 . . ?
H9B C9 H9C 109.5 . . ?
C11 C10 N1 118.01(18) . . ?
C15 C10 N1 118.78(18) . . ?
C15 C10 C11 123.19(19) . . ?
C10 C11 C16 123.3(2) . . ?
C12 C11 C10 116.5(2) . . ?
C12 C11 C16 120.0(2) . . ?
C11 C12 H12 119.2 . . ?
C13 C12 C11 121.6(2) . . ?
C13 C12 H12 119.2 . . ?
C12 C13 H13 119.9 . . ?
C14 C13 C12 120.2(2) . . ?
C14 C13 H13 119.9 . . ?
C13 C14 H14 119.2 . . ?
C13 C14 C15 121.5(2) . . ?
C15 C14 H14 119.2 . . ?
C10 C15 C19 123.5(2) . . ?
C14 C15 C10 116.6(2) . . ?
C14 C15 C19 119.6(2) . . ?
C11 C16 H16 107.7 . . ?
C11 C16 C17 112.8(2) . . ?
C11 C16 C18 109.8(2) . . ?
C17 C16 H16 107.7 . . ?
C17 C16 C18 110.8(3) . . ?
C18 C16 H16 107.7 . . ?
C16 C17 H17A 109.5 . . ?
C16 C17 H17B 109.5 . . ?
C16 C17 H17C 109.5 . . ?
H17A C17 H17B 109.5 . . ?
H17A C17 H17C 109.5 . . ?
H17B C17 H17C 109.5 . . ?
C16 C18 H18A 109.5 . . ?
C16 C18 H18B 109.5 . . ?
C16 C18 H18C 109.5 . . ?
H18A C18 H18B 109.5 . . ?
H18A C18 H18C 109.5 . . ?
H18B C18 H18C 109.5 . . ?
C15 C19 H19 108.4 . . ?
C15 C19 C20 111.7(2) . . ?
C15 C19 C21 110.1(2) . . ?
C20 C19 H19 108.4 . . ?
C20 C19 C21 109.6(2) . . ?
C21 C19 H19 108.4 . . ?
C19 C20 H20A 109.5 . . ?
C19 C20 H20B 109.5 . . ?
C19 C20 H20C 109.5 . . ?
H20A C20 H20B 109.5 . . ?
H20A C20 H20C 109.5 . . ?
H20B C20 H20C 109.5 . . ?
C19 C21 H21A 109.5 . . ?
C19 C21 H21B 109.5 . . ?
C19 C21 H21C 109.5 . . ?
H21A C21 H21B 109.5 . . ?
H21A C21 H21C 109.5 . . ?
H21B C21 H21C 109.5 . . ?
C22 N21 C25 112.89(15) . . ?
C22 N21 C30 123.18(16) . . ?
C30 N21 C25 123.92(15) . . ?
N21 C22 H22 122.5 . . ?
N21 C22 C23 114.97(18) . . ?
C23 C22 H22 122.5 . . ?
C22 C23 C24 101.82(17) . . ?
C22 C23 C26 109.33(19) . . ?
C22 C23 C27 108.75(18) . . ?
C26 C23 C24 111.8(2) . . ?
C27 C23 C24 114.0(2) . . ?
C27 C23 C26 110.6(2) . . ?
C23 C24 H24A 109.9 . . ?
C23 C24 H24B 109.9 . . ?
C23 C24 C25 108.81(18) . . ?
H24A C24 H24B 108.3 . . ?
C25 C24 H24A 109.9 . . ?
C25 C24 H24B 109.9 . . ?
C24 C25 N21 100.38(16) . . ?
C28 C25 N21 110.57(17) . . ?
C28 C25 C24 112.1(2) . . ?
C28 C25 C29 110.08(19) . . ?
C29 C25 N21 109.16(16) . . ?
C29 C25 C24 114.2(2) . . ?
C23 C26 H26A 109.5 . . ?
C23 C26 H26B 109.5 . . ?
C23 C26 H26C 109.5 . . ?
H26A C26 H26B 109.5 . . ?
H26A C26 H26C 109.5 . . ?
H26B C26 H26C 109.5 . . ?
C23 C27 H27A 109.5 . . ?
C23 C27 H27B 109.5 . . ?
C23 C27 H27C 109.5 . . ?
H27A C27 H27B 109.5 . . ?
H27A C27 H27C 109.5 . . ?
H27B C27 H27C 109.5 . . ?
C25 C28 H28A 109.5 . . ?
C25 C28 H28B 109.5 . . ?
C25 C28 H28C 109.5 . . ?
H28A C28 H28B 109.5 . . ?
H28A C28 H28C 109.5 . . ?
H28B C28 H28C 109.5 . . ?
C25 C29 H29A 109.5 . . ?
C25 C29 H29B 109.5 . . ?
C25 C29 H29C 109.5 . . ?
H29A C29 H29B 109.5 . . ?
H29A C29 H29C 109.5 . . ?
H29B C29 H29C 109.5 . . ?
C31 C30 N21 118.39(17) . . ?
C35 C30 N21 118.12(16) . . ?
C35 C30 C31 123.47(17) . . ?
C30 C31 C36 124.17(17) . . ?
C32 C31 C30 116.54(19) . . ?
C32 C31 C36 119.06(18) . . ?
C31 C32 H32 119.2 . . ?
C33 C32 C31 121.6(2) . . ?
C33 C32 H32 119.2 . . ?
C32 C33 H33 119.8 . . ?
C32 C33 C34 120.43(19) . . ?
C34 C33 H33 119.8 . . ?
C33 C34 H34 119.4 . . ?
C33 C34 C35 121.2(2) . . ?
C35 C34 H34 119.4 . . ?
C30 C35 C39 123.68(17) . . ?
C34 C35 C30 116.60(19) . . ?
C34 C35 C39 119.47(19) . . ?
C31 C36 H36 108.0 . . ?
C31 C36 C37 112.3(2) . . ?
C31 C36 C38 109.82(18) . . ?
C37 C36 H36 108.0 . . ?
C37 C36 C38 110.6(2) . . ?
C38 C36 H36 108.0 . . ?
C36 C37 H37A 109.5 . . ?
C36 C37 H37B 109.5 . . ?
C36 C37 H37C 109.5 . . ?
H37A C37 H37B 109.5 . . ?
H37A C37 H37C 109.5 . . ?
H37B C37 H37C 109.5 . . ?
C36 C38 H38A 109.5 . . ?
C36 C38 H38B 109.5 . . ?
C36 C38 H38C 109.5 . . ?
H38A C38 H38B 109.5 . . ?
H38A C38 H38C 109.5 . . ?
H38B C38 H38C 109.5 . . ?
C35 C39 H39 108.0 . . ?
C35 C39 C40 111.9(2) . . ?
C35 C39 C41 109.58(18) . . ?
C40 C39 H39 108.0 . . ?
C40 C39 C41 111.1(2) . . ?
C41 C39 H39 108.0 . . ?
C39 C40 H40A 109.5 . . ?
C39 C40 H40B 109.5 . . ?
C39 C40 H40C 109.5 . . ?
H40A C40 H40B 109.5 . . ?
H40A C40 H40C 109.5 . . ?
H40B C40 H40C 109.5 . . ?
C39 C41 H41A 109.5 . . ?
C39 C41 H41B 109.5 . . ?
C39 C41 H41C 109.5 . . ?
H41A C41 H41B 109.5 . . ?
H41A C41 H41C 109.5 . . ?
H41B C41 H41C 109.5 . . ?

loop_
_geom_bond_atom_site_label_1
_geom_bond_atom_site_label_2
_geom_bond_distance
_geom_bond_site_symmetry_2
_geom_bond_publ_flag
F4 H4 0.97(6) . ?
F22 H22A 0.99(7) . ?
F23 H22A 1.33(7) . ?
F23 H23 1.290 . ?
F25 H23 1.130 . ?
F24 H24 0.82(4) . ?
F1A H1A 0.942(12) . ?
F1B H1A 1.047(18) . ?
F2A H1A 1.417(12) . ?
F2A H2A 1.16(6) . ?
F2B H1A 1.329(12) . ?
F2B H2A 1.22(5) . ?
F3 H2A 1.12(6) . ?
F21 H21 0.84(6) . ?
N1 C2 1.273(3) . ?
N1 C5 1.544(3) . ?
N1 C10 1.455(3) . ?
C2 H2 0.9500 . ?
C2 C3 1.487(4) . ?
C3 C4 1.528(4) . ?
C3 C6 1.527(4) . ?
C3 C7 1.531(4) . ?
C4 H4A 0.9900 . ?
C4 H4B 0.9900 . ?
C4 C5 1.534(4) . ?
C5 C8 1.518(4) . ?
C5 C9 1.521(4) . ?
C6 H6A 0.9800 . ?
C6 H6B 0.9800 . ?
C6 H6C 0.9800 . ?
C7 H7A 0.9800 . ?
C7 H7B 0.9800 . ?
C7 H7C 0.9800 . ?
C8 H8A 0.9800 . ?
C8 H8B 0.9800 . ?
C8 H8C 0.9800 . ?
C9 H9A 0.9800 . ?
C9 H9B 0.9800 . ?
C9 H9C 0.9800 . ?
C10 C11 1.401(3) . ?
C10 C15 1.401(3) . ?
C11 C12 1.391(3) . ?
C11 C16 1.510(3) . ?
C12 H12 0.9500 . ?
C12 C13 1.376(4) . ?
C13 H13 0.9500 . ?
C13 C14 1.371(4) . ?
C14 H14 0.9500 . ?
C14 C15 1.393(3) . ?
C15 C19 1.520(3) . ?
C16 H16 1.0000 . ?
C16 C17 1.525(4) . ?
C16 C18 1.545(4) . ?
C17 H17A 0.9800 . ?
C17 H17B 0.9800 . ?
C17 H17C 0.9800 . ?
C18 H18A 0.9800 . ?
C18 H18B 0.9800 . ?
C18 H18C 0.9800 . ?
C19 H19 1.0000 . ?
C19 C20 1.532(3) . ?
C19 C21 1.541(4) . ?
C20 H20A 0.9800 . ?
C20 H20B 0.9800 . ?
C20 H20C 0.9800 . ?
C21 H21A 0.9800 . ?
C21 H21B 0.9800 . ?
C21 H21C 0.9800 . ?
N21 C22 1.271(2) . ?
N21 C25 1.543(2) . ?
N21 C30 1.463(2) . ?
C22 H22 0.9500 . ?
C22 C23 1.488(3) . ?
C23 C24 1.535(4) . ?
C23 C26 1.528(3) . ?
C23 C27 1.528(3) . ?
C24 H24A 0.9900 . ?
C24 H24B 0.9900 . ?
C24 C25 1.540(3) . ?
C25 C28 1.511(3) . ?
C25 C29 1.513(3) . ?
C26 H26A 0.9800 . ?
C26 H26B 0.9800 . ?
C26 H26C 0.9800 . ?
C27 H27A 0.9800 . ?
C27 H27B 0.9800 . ?
C27 H27C 0.9800 . ?
C28 H28A 0.9800 . ?
C28 H28B 0.9800 . ?
C28 H28C 0.9800 . ?
C29 H29A 0.9800 . ?
C29 H29B 0.9800 . ?
C29 H29C 0.9800 . ?
C30 C31 1.401(3) . ?
C30 C35 1.399(3) . ?
C31 C32 1.395(3) . ?
C31 C36 1.514(3) . ?
C32 H32 0.9500 . ?
C32 C33 1.367(3) . ?
C33 H33 0.9500 . ?
C33 C34 1.382(3) . ?
C34 H34 0.9500 . ?
C34 C35 1.396(3) . ?
C35 C39 1.515(3) . ?
C36 H36 1.0000 . ?
C36 C37 1.528(3) . ?
C36 C38 1.535(3) . ?
C37 H37A 0.9800 . ?
C37 H37B 0.9800 . ?
C37 H37C 0.9800 . ?
C38 H38A 0.9800 . ?
C38 H38B 0.9800 . ?
C38 H38C 0.9800 . ?
C39 H39 1.0000 . ?
C39 C40 1.529(4) . ?
C39 C41 1.529(4) . ?
C40 H40A 0.9800 . ?
C40 H40B 0.9800 . ?
C40 H40C 0.9800 . ?
C41 H41A 0.9800 . ?
C41 H41B 0.9800 . ?
C41 H41C 0.9800 . ?

loop_
_geom_torsion_atom_site_label_1
_geom_torsion_atom_site_label_2
_geom_torsion_atom_site_label_3
_geom_torsion_atom_site_label_4
_geom_torsion
_geom_torsion_site_symmetry_1
_geom_torsion_site_symmetry_2
_geom_torsion_site_symmetry_3
_geom_torsion_site_symmetry_4
_geom_torsion_publ_flag
N1 C2 C3 C4 -9.2(3) . . . . ?
N1 C2 C3 C6 -128.9(3) . . . . ?
N1 C2 C3 C7 111.6(3) . . . . ?
N1 C10 C11 C12 -175.63(17) . . . . ?
N1 C10 C11 C16 10.7(3) . . . . ?
N1 C10 C15 C14 175.53(17) . . . . ?
N1 C10 C15 C19 -10.4(3) . . . . ?
C2 N1 C5 C4 10.6(3) . . . . ?
C2 N1 C5 C8 -110.0(2) . . . . ?
C2 N1 C5 C9 128.9(2) . . . . ?
C2 N1 C10 C11 -90.4(2) . . . . ?
C2 N1 C10 C15 88.1(2) . . . . ?
C2 C3 C4 C5 15.4(3) . . . . ?
C3 C4 C5 N1 -15.6(3) . . . . ?
C3 C4 C5 C8 100.9(3) . . . . ?
C3 C4 C5 C9 -132.5(3) . . . . ?
C5 N1 C2 C3 -1.0(3) . . . . ?
C5 N1 C10 C11 90.1(2) . . . . ?
C5 N1 C10 C15 -91.5(2) . . . . ?
C6 C3 C4 C5 133.2(3) . . . . ?
C7 C3 C4 C5 -101.8(3) . . . . ?
C10 N1 C2 C3 179.45(19) . . . . ?
C10 N1 C5 C4 -169.8(2) . . . . ?
C10 N1 C5 C8 69.6(3) . . . . ?
C10 N1 C5 C9 -51.5(3) . . . . ?
C10 C11 C12 C13 -1.2(3) . . . . ?
C10 C11 C16 C17 -134.8(3) . . . . ?
C10 C11 C16 C18 101.0(3) . . . . ?
C10 C15 C19 C20 133.6(2) . . . . ?
C10 C15 C19 C21 -104.4(3) . . . . ?
C11 C10 C15 C14 -6.1(3) . . . . ?
C11 C10 C15 C19 167.97(19) . . . . ?
C11 C12 C13 C14 -3.3(3) . . . . ?
C12 C11 C16 C17 51.7(3) . . . . ?
C12 C11 C16 C18 -72.5(3) . . . . ?
C12 C13 C14 C15 3.2(3) . . . . ?
C13 C14 C15 C10 1.4(3) . . . . ?
C13 C14 C15 C19 -172.9(2) . . . . ?
C14 C15 C19 C20 -52.5(3) . . . . ?
C14 C15 C19 C21 69.5(3) . . . . ?
C15 C10 C11 C12 6.0(3) . . . . ?
C15 C10 C11 C16 -167.7(2) . . . . ?
C16 C11 C12 C13 172.8(2) . . . . ?
N21 C22 C23 C24 -5.6(3) . . . . ?
N21 C22 C23 C26 -124.0(2) . . . . ?
N21 C22 C23 C27 115.0(2) . . . . ?
N21 C30 C31 C32 177.76(17) . . . . ?
N21 C30 C31 C36 -7.9(3) . . . . ?
N21 C30 C35 C34 -177.51(17) . . . . ?
N21 C30 C35 C39 8.3(3) . . . . ?
C22 N21 C25 C24 7.2(2) . . . . ?
C22 N21 C25 C28 125.7(2) . . . . ?
C22 N21 C25 C29 -113.1(2) . . . . ?
C22 N21 C30 C31 86.2(2) . . . . ?
C22 N21 C30 C35 -92.0(2) . . . . ?
C22 C23 C24 C25 9.9(3) . . . . ?
C23 C24 C25 N21 -10.3(3) . . . . ?
C23 C24 C25 C28 -127.7(2) . . . . ?
C23 C24 C25 C29 106.3(3) . . . . ?
C25 N21 C22 C23 -1.1(2) . . . . ?
C25 N21 C30 C31 -92.4(2) . . . . ?
C25 N21 C30 C35 89.4(2) . . . . ?
C26 C23 C24 C25 126.6(2) . . . . ?
C27 C23 C24 C25 -107.0(2) . . . . ?
C30 N21 C22 C23 -179.75(17) . . . . ?
C30 N21 C25 C24 -174.1(2) . . . . ?
C30 N21 C25 C28 -55.7(2) . . . . ?
C30 N21 C25 C29 65.6(2) . . . . ?
C30 C31 C32 C33 0.6(3) . . . . ?
C30 C31 C36 C37 131.2(2) . . . . ?
C30 C31 C36 C38 -105.3(2) . . . . ?
C30 C35 C39 C40 -133.9(2) . . . . ?
C30 C35 C39 C41 102.4(3) . . . . ?
C31 C30 C35 C34 4.4(3) . . . . ?
C31 C30 C35 C39 -169.84(18) . . . . ?
C31 C32 C33 C34 2.3(3) . . . . ?
C32 C31 C36 C37 -54.6(3) . . . . ?
C32 C31 C36 C38 69.0(2) . . . . ?
C32 C33 C34 C35 -2.1(3) . . . . ?
C33 C34 C35 C30 -1.2(3) . . . . ?
C33 C34 C35 C39 173.3(2) . . . . ?
C34 C35 C39 C40 52.1(3) . . . . ?
C34 C35 C39 C41 -71.6(3) . . . . ?
C35 C30 C31 C32 -4.1(3) . . . . ?
C35 C30 C31 C36 170.26(18) . . . . ?
C36 C31 C32 C33 -174.0(2) . . . . ?

loop_
_twin_individual_id
_twin_individual_mass_fraction_refined
1 0.9812(5)
2 0.0188(5)
